data_4322234
loop_
_publ_author_name
'Henk Hagen'
'Antonio Barbon'
'Ernst E. van Faassen'
'Bert T. G. Lutz'
'Jaap Boersma'
'Anthony L. Spek'
'Gerard van Koten'

_publ_contact_author_address
;
    Bijvoet Center for Biomolecular Research
    Department of Crystal and Structural Chemistry
    Utrecht University
    Padualaan 8
    3584 CH Utrecht
    The Netherlands
;
_publ_contact_author_email spea@chem.uu.nl
_publ_contact_author_fax '+31 30 2533940'
_publ_contact_author_name '   Dr. A.L. Spek'
_publ_contact_author_phone '+31 30 2532538'
_publ_section_title
;
 Synthesis and Characterization of O,N-Chelated Vanadium(IV) Oxo Phenolate
 Complexes: Electronic Effect of Meta and Para Substituents on the
 Vanadium Center
;
_journal_name_full 'Inorganic Chemistry'
_journal_page_first 4079
_journal_page_last 4086
_journal_paper_doi 10.1021/ic9901564
_journal_volume 38
_journal_year 1999
_chemical_formula_moiety 'C18 H24 N2 O3 V'
_chemical_formula_sum 'C18 H24 N2 O3 V'
_chemical_formula_weight 367.34
_chemical_name_systematic
;                                                                               
 ?                                                                              
;
_space_group_IT_number 61
_symmetry_cell_setting orthorhombic
_symmetry_space_group_name_Hall '-P 2ac 2ab'
_symmetry_space_group_name_H-M 'P b c a'
_atom_sites_solution_hydrogens geom
_atom_sites_solution_primary direct
_atom_sites_solution_secondary difmap
_audit_creation_method SHELXL
_cell_angle_alpha 90.00
_cell_angle_beta 90.00
_cell_angle_gamma 90.00
_cell_formula_units_Z 8
_cell_length_a 9.4321(7)
_cell_length_b 14.1919(14)
_cell_length_c 26.5484(14)
_cell_measurement_reflns_used 25
_cell_measurement_temperature 293(2)
_cell_measurement_theta_max 27.5
_cell_measurement_theta_min 1.5
_cell_volume 3553.8(5)
_computing_structure_refinement 'SHELXL-96 (Sheldrick, 1996)'
_computing_structure_solution DIRDIF
_diffrn_ambient_temperature 150(2)
_diffrn_measurement_device CAD4T
_diffrn_measurement_method omega-scan
_diffrn_radiation_monochromator graphite
_diffrn_radiation_source 'rotating anode'
_diffrn_radiation_type MoK\a
_diffrn_radiation_wavelength 0.71073
_diffrn_reflns_av_R_equivalents 0.0827
_diffrn_reflns_av_sigmaI/netI 0.1260
_diffrn_reflns_limit_h_max 8
_diffrn_reflns_limit_h_min -12
_diffrn_reflns_limit_k_max 18
_diffrn_reflns_limit_k_min -18
_diffrn_reflns_limit_l_max 0
_diffrn_reflns_limit_l_min -34
_diffrn_reflns_number 9417
_diffrn_reflns_theta_max 27.47
_diffrn_reflns_theta_min 1.53
_exptl_absorpt_coefficient_mu 0.576
_exptl_absorpt_correction_type empirical
_exptl_crystal_colour purple
_exptl_crystal_density_diffrn 1.373
_exptl_crystal_description block
_exptl_crystal_F_000 1544
_exptl_crystal_size_max 0.38
_exptl_crystal_size_mid 0.25
_exptl_crystal_size_min 0.15
_refine_diff_density_max 0.303
_refine_diff_density_min -0.316
_refine_diff_density_rms 0.075
_refine_ls_extinction_method none
_refine_ls_goodness_of_fit_all 0.973
_refine_ls_goodness_of_fit_obs 1.115
_refine_ls_matrix_type full
_refine_ls_number_parameters 221
_refine_ls_number_reflns 4071
_refine_ls_number_restraints 0
_refine_ls_restrained_S_all 0.973
_refine_ls_restrained_S_obs 1.115
_refine_ls_R_factor_all 0.1466
_refine_ls_R_factor_obs 0.0565
_refine_ls_shift/esd_max 0.000
_refine_ls_shift/esd_mean 0.000
_refine_ls_structure_factor_coef Fsqd
_refine_ls_weighting_details 'w=1/[\s^2^(Fo^2^)+(0.0300P)^2^+0.0000P] where P=(Fo^2^+2Fc^2^)/3'
_refine_ls_weighting_scheme calc
_refine_ls_wR_factor_all 0.1049
_refine_ls_wR_factor_obs 0.0829
_reflns_number_observed 2037
_reflns_number_total 4071
_reflns_observed_criterion I>2sigma(I)
_cod_data_source_file ic9901564_1.cif
_cod_data_source_block s1536a
_cod_depositor_comments
;
The following automatic conversions were performed:

'_refine_ls_weighting_scheme' value 'calc
w=1/[\s^2^(Fo^2^)+(0.0300P)^2^+0.0000P] where P=(Fo^2^+2Fc^2^)/3' was
changed to 'calc'. New tag '_refine_ls_weighting_details' was
created. The value of the new tag was set to
'w=1/[\s^2^(Fo^2^)+(0.0300P)^2^+0.0000P] where P=(Fo^2^+2Fc^2^)/3'.

Automatic conversion script
Id: cif_fix_values 3143 2015-03-26 13:38:13Z robertas 
;
_cod_database_code 4322234

loop_
_symmetry_equiv_pos_as_xyz
'x, y, z'
'-x+1/2, y+1/2, z'
'x, -y+1/2, z+1/2'
'-x+1/2, -y, z+1/2'
'-x, -y, -z'
'x-1/2, -y-1/2, -z'
'-x, y-1/2, -z-1/2'
'x-1/2, y, -z-1/2'

loop_
_atom_site_aniso_label
_atom_site_aniso_U_11
_atom_site_aniso_U_22
_atom_site_aniso_U_33
_atom_site_aniso_U_23
_atom_site_aniso_U_13
_atom_site_aniso_U_12
V1 0.0211(3) 0.0216(3) 0.0227(3) -0.0001(3) 0.0016(3) 0.0008(3)
O1 0.0283(15) 0.0242(13) 0.0312(14) 0.0046(11) -0.0034(13) 0.0038(12)
O2 0.0253(15) 0.0372(15) 0.0290(14) -0.0123(12) 0.0065(13) -0.0048(13)
O3 0.0196(13) 0.0228(14) 0.0297(14) -0.0010(11) 0.0064(10) -0.0011(11)
N1 0.0216(17) 0.0226(16) 0.0231(16) -0.0003(13) -0.0005(15) 0.0013(15)
N2 0.0258(17) 0.0180(16) 0.0261(17) 0.0034(13) 0.0024(14) -0.0011(13)
C1 0.030(2) 0.027(2) 0.0231(19) -0.0019(16) 0.0031(19) 0.0036(18)
C2 0.027(2) 0.026(2) 0.026(2) -0.0004(17) 0.0032(18) 0.0082(18)
C3 0.035(2) 0.038(2) 0.030(2) 0.0016(19) 0.013(2) 0.005(2)
C4 0.066(3) 0.035(3) 0.025(2) 0.003(2) 0.015(2) 0.015(2)
C5 0.060(3) 0.036(2) 0.022(2) -0.0055(18) -0.007(2) 0.006(3)
C6 0.042(3) 0.030(2) 0.032(2) -0.0060(17) -0.005(2) 0.000(2)
C7 0.020(2) 0.032(2) 0.032(2) 0.004(2) 0.0029(17) 0.0057(18)
C8 0.028(2) 0.033(2) 0.034(2) -0.0003(19) -0.0039(17) -0.0036(19)
C9 0.027(2) 0.033(2) 0.033(2) 0.0065(18) 0.0026(19) 0.0001(18)
C10 0.024(2) 0.024(2) 0.0182(19) -0.0017(15) -0.0026(16) 0.0016(17)
C11 0.0230(19) 0.021(2) 0.0210(18) -0.0001(16) 0.0005(16) 0.0024(17)
C12 0.026(2) 0.037(2) 0.0215(19) 0.0016(16) 0.0048(18) 0.0016(19)
C13 0.030(2) 0.039(2) 0.0222(19) -0.0035(17) 0.005(2) 0.013(2)
C14 0.035(2) 0.024(2) 0.024(2) -0.0054(17) -0.0084(19) 0.0074(19)
C15 0.025(2) 0.027(2) 0.0209(19) -0.0002(16) -0.0064(18) -0.0013(17)
C16 0.028(2) 0.028(2) 0.0236(18) 0.0039(18) 0.0101(16) -0.0022(19)
C17 0.035(2) 0.020(2) 0.041(2) 0.0000(18) 0.008(2) -0.0036(18)
C18 0.022(2) 0.035(2) 0.035(2) -0.0011(19) -0.0013(19) -0.0029(18)

loop_
_atom_site_label
_atom_site_type_symbol
_atom_site_fract_x
_atom_site_fract_y
_atom_site_fract_z
_atom_site_U_iso_or_equiv
_atom_site_thermal_displace_type
_atom_site_occupancy
_atom_site_calc_flag
_atom_site_refinement_flags
_atom_site_disorder_group
V1 V 0.20661(6) 0.19393(4) 0.13930(2) 0.02180(15) Uani 1 d . .
O1 O 0.2783(3) 0.14030(15) 0.18576(9) 0.0279(6) Uani 1 d . .
O2 O 0.1916(3) 0.12381(16) 0.07872(9) 0.0305(6) Uani 1 d . .
O3 O 0.1464(2) 0.31733(15) 0.15415(8) 0.0240(6) Uani 1 d . .
N1 N 0.3959(3) 0.25821(19) 0.10951(11) 0.0224(7) Uani 1 d . .
N2 N -0.0072(3) 0.14890(19) 0.15303(10) 0.0233(7) Uani 1 d . .
C1 C 0.2755(4) 0.1139(2) 0.03825(13) 0.0267(9) Uani 1 d . .
C2 C 0.4162(4) 0.1442(2) 0.03756(13) 0.0264(9) Uani 1 d . .
C3 C 0.4951(4) 0.1329(3) -0.00561(13) 0.0345(10) Uani 1 d . .
H3 H 0.5882 0.1544 -0.0060 0.041 Uiso 1 calc R .
C4 C 0.4414(5) 0.0908(3) -0.04847(15) 0.0420(11) Uani 1 d . .
H4 H 0.4975 0.0829 -0.0770 0.050 Uiso 1 calc R .
C5 C 0.3018(5) 0.0606(3) -0.04796(14) 0.0392(11) Uani 1 d . .
H5 H 0.2628 0.0330 -0.0765 0.047 Uiso 1 calc R .
C6 C 0.2204(4) 0.0715(2) -0.00521(13) 0.0345(10) Uani 1 d . .
H6 H 0.1272 0.0502 -0.0052 0.041 Uiso 1 calc R .
C7 C 0.4829(3) 0.1842(3) 0.08411(13) 0.0284(9) Uani 1 d . .
H7A H 0.4997 0.1333 0.1078 0.034 Uiso 1 calc R .
H7B H 0.5742 0.2110 0.0753 0.034 Uiso 1 calc R .
C8 C 0.4797(4) 0.2977(3) 0.15193(12) 0.0317(10) Uani 1 d . .
H8A H 0.5627 0.3285 0.1390 0.048 Uiso 1 calc R .
H8B H 0.5077 0.2477 0.1742 0.048 Uiso 1 calc R .
H8C H 0.4230 0.3424 0.1701 0.048 Uiso 1 calc R .
C9 C 0.3660(4) 0.3355(2) 0.07331(13) 0.0311(10) Uani 1 d . .
H9A H 0.3117 0.3837 0.0898 0.047 Uiso 1 calc R .
H9B H 0.3133 0.3111 0.0453 0.047 Uiso 1 calc R .
H9C H 0.4538 0.3616 0.0615 0.047 Uiso 1 calc R .
C10 C 0.0325(4) 0.3530(2) 0.17821(12) 0.0219(8) Uani 1 d . .
C11 C -0.0700(4) 0.2953(2) 0.20118(12) 0.0218(8) Uani 1 d . .
C12 C -0.1847(4) 0.3376(2) 0.22534(12) 0.0282(9) Uani 1 d . .
H12 H -0.2538 0.2998 0.2401 0.034 Uiso 1 calc R .
C13 C -0.1980(4) 0.4341(3) 0.22783(12) 0.0304(9) Uani 1 d . .
H13 H -0.2743 0.4611 0.2447 0.036 Uiso 1 calc R .
C14 C -0.0974(4) 0.4902(3) 0.20512(13) 0.0277(9) Uani 1 d . .
H14 H -0.1068 0.5554 0.2062 0.033 Uiso 1 calc R .
C15 C 0.0173(4) 0.4505(2) 0.18074(12) 0.0244(9) Uani 1 d . .
H15 H 0.0850 0.4892 0.1659 0.029 Uiso 1 calc R .
C16 C -0.0558(4) 0.1899(2) 0.20168(12) 0.0266(8) Uani 1 d . .
H16A H 0.0109 0.1723 0.2278 0.032 Uiso 1 calc R .
H16B H -0.1469 0.1626 0.2103 0.032 Uiso 1 calc R .
C17 C -0.0082(4) 0.0447(2) 0.15709(14) 0.0320(10) Uani 1 d . .
H17A H 0.0513 0.0256 0.1846 0.048 Uiso 1 calc R .
H17B H 0.0267 0.0178 0.1263 0.048 Uiso 1 calc R .
H17C H -0.1034 0.0233 0.1630 0.048 Uiso 1 calc R .
C18 C -0.1061(4) 0.1768(2) 0.11205(13) 0.0307(9) Uani 1 d . .
H18A H -0.2000 0.1552 0.1200 0.046 Uiso 1 calc R .
H18B H -0.0756 0.1490 0.0809 0.046 Uiso 1 calc R .
H18C H -0.1066 0.2442 0.1088 0.046 Uiso 1 calc R .

loop_
_atom_type_symbol
_atom_type_description
_atom_type_scat_dispersion_real
_atom_type_scat_dispersion_imag
_atom_type_scat_source
C C 0.0033 0.0016 'International Tables Vol C Tables 4.2.6.8 and 6.1.1.4'
H H 0.0000 0.0000 'International Tables Vol C Tables 4.2.6.8 and 6.1.1.4'
N N 0.0061 0.0033 'International Tables Vol C Tables 4.2.6.8 and 6.1.1.4'
O O 0.0106 0.0060 'International Tables Vol C Tables 4.2.6.8 and 6.1.1.4'
V V 0.3005 0.5294 'International Tables Vol C Tables 4.2.6.8 and 6.1.1.4'

loop_
_geom_angle_atom_site_label_1
_geom_angle_atom_site_label_2
_geom_angle_atom_site_label_3
_geom_angle
_geom_angle_site_symmetry_1
_geom_angle_site_symmetry_3
_geom_angle_publ_flag
O1 V1 O3 114.13(11) . . ?
O1 V1 O2 115.83(11) . . ?
O3 V1 O2 130.03(11) . . ?
O1 V1 N2 97.17(11) . . ?
O3 V1 N2 87.58(10) . . ?
O2 V1 N2 85.29(11) . . ?
O1 V1 N1 97.71(12) . . ?
O3 V1 N1 86.17(10) . . ?
O2 V1 N1 88.43(11) . . ?
N2 V1 N1 165.12(11) . . ?
C1 O2 V1 133.6(2) . . ?
C10 O3 V1 133.6(2) . . ?
C9 N1 C8 108.2(3) . . ?
C9 N1 C7 109.4(3) . . ?
C8 N1 C7 108.4(3) . . ?
C9 N1 V1 113.2(2) . . ?
C8 N1 V1 108.8(2) . . ?
C7 N1 V1 108.8(2) . . ?
C17 N2 C18 108.3(3) . . ?
C17 N2 C16 109.0(3) . . ?
C18 N2 C16 109.7(3) . . ?
C17 N2 V1 108.4(2) . . ?
C18 N2 V1 112.7(2) . . ?
C16 N2 V1 108.7(2) . . ?
O2 C1 C2 122.6(3) . . ?
O2 C1 C6 119.0(3) . . ?
C2 C1 C6 118.3(3) . . ?
C3 C2 C1 119.3(4) . . ?
C3 C2 C7 120.3(3) . . ?
C1 C2 C7 120.4(3) . . ?
C2 C3 C4 122.6(4) . . ?
C3 C4 C5 118.3(4) . . ?
C6 C5 C4 120.2(4) . . ?
C5 C6 C1 121.3(4) . . ?
N1 C7 C2 114.1(3) . . ?
O3 C10 C15 118.6(3) . . ?
O3 C10 C11 122.3(3) . . ?
C15 C10 C11 119.1(3) . . ?
C12 C11 C10 118.8(3) . . ?
C12 C11 C16 119.6(3) . . ?
C10 C11 C16 121.5(3) . . ?
C13 C12 C11 121.4(4) . . ?
C12 C13 C14 119.4(4) . . ?
C13 C14 C15 120.6(3) . . ?
C14 C15 C10 120.6(3) . . ?
N2 C16 C11 114.1(3) . . ?

loop_
_geom_bond_atom_site_label_1
_geom_bond_atom_site_label_2
_geom_bond_distance
_geom_bond_site_symmetry_2
_geom_bond_publ_flag
V1 O1 1.599(2) . ?
V1 O3 1.883(2) . ?
V1 O2 1.897(2) . ?
V1 N2 2.147(3) . ?
V1 N1 2.155(3) . ?
O2 C1 1.342(4) . ?
O3 C10 1.348(4) . ?
N1 C9 1.485(4) . ?
N1 C8 1.486(4) . ?
N1 C7 1.494(4) . ?
N2 C17 1.482(4) . ?
N2 C18 1.487(4) . ?
N2 C16 1.489(4) . ?
C1 C2 1.395(5) . ?
C1 C6 1.401(4) . ?
C2 C3 1.376(4) . ?
C2 C7 1.498(5) . ?
C3 C4 1.381(5) . ?
C4 C5 1.385(5) . ?
C5 C6 1.379(5) . ?
C10 C15 1.393(4) . ?
C10 C11 1.407(5) . ?
C11 C12 1.394(4) . ?
C11 C16 1.501(4) . ?
C12 C13 1.376(4) . ?
C13 C14 1.378(5) . ?
C14 C15 1.381(4) . ?
